data_2213180
loop_
_publ_author_name
'Chun-Nian Xia'
'Wei-Xiao Hu'
'Wei Zhou'

_publ_section_title
;
 Propyl 3-(3,4-dihydroxyphenyl)prop-2-enoate
;
_journal_coeditor_code BT2339
_journal_issue 5
_journal_name_full 'Acta Crystallographica Section E'
_journal_page_first o2482
_journal_page_last o2482
_journal_paper_doi 10.1107/S1600536807017849
_journal_volume 63
_journal_year 2007
_chemical_formula_iupac 'C12 H14 O4'
_chemical_formula_moiety 'C12 H14 O4'
_chemical_formula_sum 'C12 H14 O4'
_chemical_formula_weight 222.23
_chemical_name_systematic
;
Propyl 3-(3,4-dihydroxyphenyl)prop-2-enoate
;
_space_group_IT_number 15
_symmetry_cell_setting monoclinic
_symmetry_space_group_name_Hall '-C 2yc'
_symmetry_space_group_name_H-M 'C 1 2/c 1'
_atom_sites_solution_hydrogens geom
_atom_sites_solution_primary direct
_atom_sites_solution_secondary difmap
_audit_creation_method SHELXL97
_cell_angle_alpha 90.00
_cell_angle_beta 116.948(2)
_cell_angle_gamma 90.00
_cell_formula_units_Z 8
_cell_length_a 18.883(3)
_cell_length_b 10.9652(16)
_cell_length_c 12.4783(18)
_cell_measurement_reflns_used 2969
_cell_measurement_temperature 296(2)
_cell_measurement_theta_max 27.86
_cell_measurement_theta_min 2.22
_cell_volume 2303.2(6)
_computing_cell_refinement 'SAINT (Bruker, 2003)'
_computing_data_collection 'SMART (Bruker, 2003)'
_computing_data_reduction SAINT
_computing_molecular_graphics SHELXTL
_computing_publication_material SHELXTL
_computing_structure_refinement SHELXTL
_computing_structure_solution 'SHELXTL (Bruker, 2003)'
_diffrn_ambient_temperature 296(2)
_diffrn_measured_fraction_theta_full 0.995
_diffrn_measured_fraction_theta_max 0.995
_diffrn_measurement_device_type 'Bruker SMART APEXII CCD area-detector'
_diffrn_measurement_method '\f and \w'
_diffrn_radiation_monochromator graphite
_diffrn_radiation_source 'fine-focus sealed tube'
_diffrn_radiation_type MoK\a
_diffrn_radiation_wavelength 0.71073
_diffrn_reflns_av_R_equivalents 0.0180
_diffrn_reflns_av_sigmaI/netI 0.0198
_diffrn_reflns_limit_h_max 23
_diffrn_reflns_limit_h_min -24
_diffrn_reflns_limit_k_max 14
_diffrn_reflns_limit_k_min -13
_diffrn_reflns_limit_l_max 15
_diffrn_reflns_limit_l_min -15
_diffrn_reflns_number 7001
_diffrn_reflns_theta_full 26.99
_diffrn_reflns_theta_max 26.99
_diffrn_reflns_theta_min 2.22
_diffrn_standards_number 0
_exptl_absorpt_coefficient_mu 0.096
_exptl_absorpt_correction_T_max 0.9827
_exptl_absorpt_correction_T_min 0.9717
_exptl_absorpt_correction_type multi-scan
_exptl_absorpt_process_details '(SADABS; Sheldrick, 1996)'
_exptl_crystal_colour 'light brown'
_exptl_crystal_density_diffrn 1.282
_exptl_crystal_density_method 'not measured'
_exptl_crystal_description block
_exptl_crystal_F_000 944
_exptl_crystal_size_max 0.30
_exptl_crystal_size_mid 0.20
_exptl_crystal_size_min 0.15
_refine_diff_density_max 0.183
_refine_diff_density_min -0.154
_refine_ls_extinction_coef 0.0041(6)
_refine_ls_extinction_expression Fc^*^=kFc[1+0.001xFc^2^\l^3^/sin(2\q)]^-1/4^
_refine_ls_extinction_method 'SHELXTL (Bruker, 2003)'
_refine_ls_goodness_of_fit_ref 1.026
_refine_ls_hydrogen_treatment mixed
_refine_ls_matrix_type full
_refine_ls_number_parameters 155
_refine_ls_number_reflns 2495
_refine_ls_number_restraints 2
_refine_ls_restrained_S_all 1.026
_refine_ls_R_factor_all 0.0473
_refine_ls_R_factor_gt 0.0345
_refine_ls_shift/su_max 0.001
_refine_ls_shift/su_mean 0.000
_refine_ls_structure_factor_coef Fsqd
_refine_ls_weighting_details 'calc w = 1/[\s^2^(Fo^2^)+(0.0484P)^2^+0.7676P] where P=(Fo^2^+2Fc^2^)/3'
_refine_ls_weighting_scheme calc
_refine_ls_wR_factor_gt 0.0908
_refine_ls_wR_factor_ref 0.1005
_reflns_number_gt 1949
_reflns_number_total 2495
_reflns_threshold_expression I>2\s(I)
_cod_data_source_file bt2339.cif
_cod_data_source_block I
_cod_original_sg_symbol_H-M 'C 2/c'
_cod_database_code 2213180
_cod_database_fobs_code 2213180

loop_
_symmetry_equiv_pos_as_xyz
'x, y, z'
'-x, y, -z+1/2'
'x+1/2, y+1/2, z'
'-x+1/2, y+1/2, -z+1/2'
'-x, -y, -z'
'x, -y, z-1/2'
'-x+1/2, -y+1/2, -z'
'x+1/2, -y+1/2, z-1/2'

loop_
_atom_site_type_symbol
_atom_site_label
_atom_site_fract_x
_atom_site_fract_y
_atom_site_fract_z
_atom_site_U_iso_or_equiv
_atom_site_adp_type
_atom_site_calc_flag
_atom_site_refinement_flags
_atom_site_occupancy
O O1 0.20300(7) 1.15279(9) -0.16760(9) 0.0566(3) Uani d D 1
H H1X 0.2248(10) 1.2043(16) -0.1107(15) 0.084(6) Uiso d D 1
O O2 0.25503(6) 1.11303(8) 0.07069(8) 0.0499(3) Uani d D 1
H H2X 0.2829(9) 1.0814(15) 0.1383(13) 0.067(5) Uiso d D 1
O O3 0.15173(6) 0.50624(8) 0.21782(8) 0.0529(3) Uani d . 1
O O4 0.10009(6) 0.47109(8) 0.02084(8) 0.0505(3) Uani d . 1
C C1 0.13035(8) 0.84559(12) -0.17544(11) 0.0480(3) Uani d . 1
H H1 0.1023 0.7866 -0.2326 0.058 Uiso calc R 1
C C2 0.14602(8) 0.95669(12) -0.21239(11) 0.0491(3) Uani d . 1
H H2 0.1285 0.9720 -0.2938 0.059 Uiso calc R 1
C C3 0.18741(7) 1.04461(11) -0.12904(11) 0.0410(3) Uani d . 1
C C4 0.21382(7) 1.02111(10) -0.00688(10) 0.0366(3) Uani d . 1
C C5 0.19794(7) 0.91036(10) 0.02980(10) 0.0368(3) Uani d . 1
H H5 0.2154 0.8954 0.1113 0.044 Uiso calc R 1
C C6 0.15580(7) 0.82035(10) -0.05418(11) 0.0381(3) Uani d . 1
C C7 0.13882(7) 0.70091(11) -0.01975(11) 0.0398(3) Uani d . 1
H H7 0.1140 0.6448 -0.0816 0.048 Uiso calc R 1
C C8 0.15487(7) 0.66342(11) 0.08999(11) 0.0415(3) Uani d . 1
H H8 0.1793 0.7180 0.1533 0.050 Uiso calc R 1
C C9 0.13650(7) 0.54176(11) 0.11710(11) 0.0407(3) Uani d . 1
C C10 0.08026(8) 0.34821(12) 0.04033(12) 0.0487(3) Uani d . 1
H H10A 0.0427 0.3503 0.0735 0.058 Uiso calc R 1
H H10B 0.1276 0.3057 0.0965 0.058 Uiso calc R 1
C C11 0.04452(9) 0.28422(13) -0.07845(13) 0.0552(4) Uani d . 1
H H11A 0.0826 0.2829 -0.1107 0.066 Uiso calc R 1
H H11B -0.0020 0.3287 -0.1344 0.066 Uiso calc R 1
C C12 0.02101(10) 0.15461(14) -0.06656(18) 0.0691(5) Uani d . 1
H H12A 0.0674 0.1095 -0.0139 0.104 Uiso calc R 1
H H12B -0.0029 0.1166 -0.1443 0.104 Uiso calc R 1
H H12C -0.0163 0.1557 -0.0340 0.104 Uiso calc R 1

loop_
_atom_site_aniso_label
_atom_site_aniso_U_11
_atom_site_aniso_U_22
_atom_site_aniso_U_33
_atom_site_aniso_U_12
_atom_site_aniso_U_13
_atom_site_aniso_U_23
O1 0.0909(8) 0.0354(5) 0.0421(5) -0.0036(5) 0.0288(5) 0.0071(4)
O2 0.0726(6) 0.0288(4) 0.0381(5) -0.0043(4) 0.0161(5) 0.0008(4)
O3 0.0723(6) 0.0436(5) 0.0362(5) -0.0049(4) 0.0188(5) 0.0033(4)
O4 0.0716(6) 0.0367(5) 0.0377(5) -0.0134(4) 0.0200(4) -0.0017(4)
C1 0.0613(8) 0.0415(7) 0.0352(6) -0.0052(6) 0.0166(6) -0.0055(5)
C2 0.0674(9) 0.0438(7) 0.0314(6) 0.0013(6) 0.0183(6) 0.0040(5)
C3 0.0537(7) 0.0319(6) 0.0388(6) 0.0062(5) 0.0220(6) 0.0060(5)
C4 0.0456(6) 0.0281(5) 0.0352(6) 0.0041(5) 0.0174(5) -0.0005(4)
C5 0.0469(6) 0.0323(6) 0.0311(6) 0.0040(5) 0.0175(5) 0.0018(4)
C6 0.0445(6) 0.0331(6) 0.0368(6) 0.0017(5) 0.0186(5) 0.0001(5)
C7 0.0462(7) 0.0332(6) 0.0387(6) -0.0029(5) 0.0179(5) -0.0039(5)
C8 0.0505(7) 0.0334(6) 0.0391(6) -0.0027(5) 0.0191(5) -0.0044(5)
C9 0.0461(7) 0.0368(6) 0.0361(6) 0.0006(5) 0.0159(5) 0.0000(5)
C10 0.0579(8) 0.0363(7) 0.0473(7) -0.0085(6) 0.0198(6) 0.0019(5)
C11 0.0589(8) 0.0487(8) 0.0561(8) -0.0080(6) 0.0244(7) -0.0092(6)
C12 0.0677(10) 0.0474(8) 0.0927(12) -0.0124(7) 0.0367(9) -0.0176(8)

loop_
_atom_type_symbol
_atom_type_description
_atom_type_scat_dispersion_real
_atom_type_scat_dispersion_imag
_atom_type_scat_source
C C 0.0033 0.0016 'International Tables Vol C Tables 4.2.6.8 and 6.1.1.4'
H H 0.0000 0.0000 'International Tables Vol C Tables 4.2.6.8 and 6.1.1.4'
O O 0.0106 0.0060 'International Tables Vol C Tables 4.2.6.8 and 6.1.1.4'

loop_
_geom_angle_atom_site_label_1
_geom_angle_atom_site_label_2
_geom_angle_atom_site_label_3
_geom_angle
C3 O1 H1X 112.5(13)
C4 O2 H2X 107.6(12)
C9 O4 C10 117.25(10)
C2 C1 C6 121.17(12)
C2 C1 H1 119.4
C6 C1 H1 119.4
C3 C2 C1 120.06(11)
C3 C2 H2 120.0
C1 C2 H2 120.0
O1 C3 C2 118.95(11)
O1 C3 C4 121.27(11)
C2 C3 C4 119.77(11)
O2 C4 C5 123.59(10)
O2 C4 C3 116.31(10)
C5 C4 C3 120.10(11)
C4 C5 C6 120.62(11)
C4 C5 H5 119.7
C6 C5 H5 119.7
C1 C6 C5 118.29(11)
C1 C6 C7 119.01(11)
C5 C6 C7 122.69(11)
C8 C7 C6 127.19(11)
C8 C7 H7 116.4
C6 C7 H7 116.4
C7 C8 C9 123.82(11)
C7 C8 H8 118.1
C9 C8 H8 118.1
O3 C9 O4 121.93(11)
O3 C9 C8 124.22(11)
O4 C9 C8 113.84(10)
O4 C10 C11 107.75(11)
O4 C10 H10A 110.2
C11 C10 H10A 110.2
O4 C10 H10B 110.2
C11 C10 H10B 110.2
H10A C10 H10B 108.5
C10 C11 C12 111.31(13)
C10 C11 H11A 109.4
C12 C11 H11A 109.4
C10 C11 H11B 109.4
C12 C11 H11B 109.4
H11A C11 H11B 108.0
C11 C12 H12A 109.5
C11 C12 H12B 109.5
H12A C12 H12B 109.5
C11 C12 H12C 109.5
H12A C12 H12C 109.5
H12B C12 H12C 109.5

loop_
_geom_bond_atom_site_label_1
_geom_bond_atom_site_label_2
_geom_bond_distance
O1 C3 1.3615(15)
O1 H1X 0.853(14)
O2 C4 1.3696(14)
O2 H2X 0.840(13)
O3 C9 1.2192(14)
O4 C9 1.3295(15)
O4 C10 1.4482(15)
C1 C2 1.3813(19)
C1 C6 1.3921(17)
C1 H1 0.9300
C2 C3 1.3731(18)
C2 H2 0.9300
C3 C4 1.3963(17)
C4 C5 1.3779(16)
C5 C6 1.3963(16)
C5 H5 0.9300
C6 C7 1.4586(16)
C7 C8 1.3265(17)
C7 H7 0.9300
C8 C9 1.4563(17)
C8 H8 0.9300
C10 C11 1.4960(19)
C10 H10A 0.9700
C10 H10B 0.9700
C11 C12 1.516(2)
C11 H11A 0.9700
C11 H11B 0.9700
C12 H12A 0.9599
C12 H12B 0.9599
C12 H12C 0.9599

loop_
_geom_hbond_atom_site_label_D
_geom_hbond_atom_site_label_H
_geom_hbond_atom_site_label_A
_geom_hbond_site_symmetry_A
_geom_hbond_distance_DH
_geom_hbond_distance_HA
_geom_hbond_distance_DA
_geom_hbond_angle_DHA
_geom_hbond_publ_flag
O1 H1X O2 . 0.853(14) 2.298(19) 2.7109(14) 110.0(15) yes
O1 H1X O2 7_575 0.853(14) 2.057(17) 2.7956(14) 144.4(18) yes
O2 H2X O3 4 0.840(13) 1.849(14) 2.6878(13) 175.9(17) yes
C8 H8 O1 6_576 0.93 2.51 3.3979(16) 160.0 yes

loop_
_geom_torsion_atom_site_label_1
_geom_torsion_atom_site_label_2
_geom_torsion_atom_site_label_3
_geom_torsion_atom_site_label_4
_geom_torsion
C6 C1 C2 C3 0.1(2)
C1 C2 C3 O1 179.16(12)
C1 C2 C3 C4 0.2(2)
O1 C3 C4 O2 0.75(17)
C2 C3 C4 O2 179.66(11)
O1 C3 C4 C5 -179.33(11)
C2 C3 C4 C5 -0.42(18)
O2 C4 C5 C6 -179.75(11)
C3 C4 C5 C6 0.34(18)
C2 C1 C6 C5 -0.1(2)
C2 C1 C6 C7 -179.04(12)
C4 C5 C6 C1 -0.06(18)
C4 C5 C6 C7 178.80(11)
C1 C6 C7 C8 -176.34(13)
C5 C6 C7 C8 4.8(2)
C6 C7 C8 C9 -179.45(12)
C10 O4 C9 O3 -1.15(18)
C10 O4 C9 C8 179.58(11)
C7 C8 C9 O3 179.28(13)
C7 C8 C9 O4 -1.47(19)
C9 O4 C10 C11 -176.71(11)
O4 C10 C11 C12 -179.36(12)

loop_
_cod_related_entry_id
_cod_related_entry_database
_cod_related_entry_code
1 ChemSpider 30655212
